data_7221312
loop_
_publ_author_name
'Shivakumara, C.'
'Hegde, M.S.'
'Vasanthacharya, N.Y.'
'Srinivasa, T.'
'Lalla, N.P.'
'Subbanna, G.N.'

_publ_section_title
;
 Synthesis, structure and magnetic properties of Ln1-x Ax Mn O3 (Ln = Pr,
 Nd; A = Na, K) from Na Cl or K Cl flux
;
_journal_name_full 'Journal of Materials Chemistry'
_journal_page_first 2572
_journal_page_last 2579
_journal_volume 11
_journal_year 2001
_chemical_formula_sum 'K0.02 Mn0.94 O3 Pr0.98'
_chemical_name_systematic '(Pr0.98 K0.02) (Mn0.94 O3)'
_space_group_IT_number 62
_symmetry_space_group_name_Hall '-P 2c 2ab'
_symmetry_space_group_name_H-M 'P b n m'
_cell_angle_alpha 90
_cell_angle_beta 90
_cell_angle_gamma 90
_cell_formula_units_Z 4
_cell_length_a 5.4515
_cell_length_b 5.6028
_cell_length_c 7.6679
_cell_volume 234.206
_citation_journal_id_ASTM JMACEP
_cod_data_source_file Shivakumara_JMACEP_2001_1506.cif
_cod_data_source_block K0.02Mn0.94O3Pr0.98
_cod_original_cell_volume 234.2058
_cod_original_sg_symbol_Hall '-P 2ac 2n (z,x,y)'
_cod_database_code 7221312

loop_
_symmetry_equiv_pos_as_xyz
x,y,z
x+1/2,-y+1/2,-z
-x+1/2,y+1/2,-z+1/2
-x,-y,z+1/2
-x,-y,-z
-x-1/2,y-1/2,z
x-1/2,-y-1/2,z-1/2
x,y,-z-1/2

loop_
_atom_site_label
_atom_site_type_symbol
_atom_site_fract_x
_atom_site_fract_y
_atom_site_fract_z
_atom_site_occupancy
_atom_site_U_iso_or_equiv
O1 O-2 0.0876 0.4644 0.25 1 0.0
O2 O-2 0.7248 0.2892 0.044 1 0.0
Pr1 Pr+3 -0.0083 0.0479 0.25 0.98 0.0
K1 K+1 -0.0083 0.0479 0.25 0.02 0.0
Mn1 Mn+3 0.5 0 0 0.94 0.0
